data_7029366
loop_
_publ_author_name
'Fairbairn, Robyn E.'
'McLellan, Ross'
'McIntosh, Ruaraidh D.'
'Palacios, Maria A.'
'Brechin, Euan K.'
'Dalgarno, Scott J.'

_publ_section_title
;
 Oxacalix[4]arene-supported di-, tetra- and undecanuclear copper(ii)
 clusters.
;
_journal_issue 14
_journal_name_full 'Dalton transactions (Cambridge, England : 2003)'
_journal_page_first 5292
_journal_page_last 5298
_journal_paper_doi 10.1039/c3dt53088d
_journal_volume 43
_journal_year 2014
_chemical_formula_sum 'C106 H152 Cu4 N4 O18'
_chemical_formula_weight 2024.48
_chemical_name_common 'MonOxaC4 Cu4'
_chemical_name_systematic
;
?
;
_space_group_IT_number 14
_symmetry_cell_setting monoclinic
_symmetry_space_group_name_Hall '-P 2yn'
_symmetry_space_group_name_H-M 'P 1 21/n 1'
_atom_sites_solution_hydrogens geom
_atom_sites_solution_primary direct
_atom_sites_solution_secondary difmap
_audit_creation_method SHELXL-97
_cell_angle_alpha 90.00
_cell_angle_beta 104.916(6)
_cell_angle_gamma 90.00
_cell_formula_units_Z 2
_cell_length_a 20.021(3)
_cell_length_b 12.9755(16)
_cell_length_c 21.644(3)
_cell_measurement_reflns_used 2560
_cell_measurement_temperature 173(2)
_cell_measurement_theta_max 19.19
_cell_measurement_theta_min 2.47
_cell_volume 5433.3(13)
_computing_cell_refinement 'SAINT (Bruker, 1998)'
_computing_data_collection 'Apex II'
_computing_data_reduction 'SAINT (Bruker, 1998)'
_computing_molecular_graphics 'XSeed (Barbour, 2001)'
_computing_publication_material 'local program'
_computing_structure_refinement 'SHELXL-97 (Sheldrick, 1997)'
_computing_structure_solution 'SHELXS-97 (Sheldrick, 1990)'
_diffrn_ambient_temperature 173(2)
_diffrn_measured_fraction_theta_full 0.977
_diffrn_measured_fraction_theta_max 0.977
_diffrn_measurement_device_type 'Bruker X8 Apex II CCD Diffractometer'
_diffrn_measurement_method '\f and \w scans'
_diffrn_radiation_monochromator graphite
_diffrn_radiation_source 'fine-focus sealed tube'
_diffrn_radiation_type MoK\a
_diffrn_radiation_wavelength 0.71073
_diffrn_reflns_av_R_equivalents 0.1470
_diffrn_reflns_av_sigmaI/netI 0.1362
_diffrn_reflns_limit_h_max 21
_diffrn_reflns_limit_h_min -21
_diffrn_reflns_limit_k_max 14
_diffrn_reflns_limit_k_min -14
_diffrn_reflns_limit_l_max 18
_diffrn_reflns_limit_l_min -23
_diffrn_reflns_number 46243
_diffrn_reflns_theta_full 22.72
_diffrn_reflns_theta_max 22.72
_diffrn_reflns_theta_min 1.89
_exptl_absorpt_coefficient_mu 0.836
_exptl_absorpt_correction_T_max 0.8183
_exptl_absorpt_correction_T_min 0.7586
_exptl_absorpt_correction_type multi-scan
_exptl_absorpt_process_details Bruker-SADABS
_exptl_crystal_colour Green
_exptl_crystal_density_diffrn 1.237
_exptl_crystal_density_method 'not measured'
_exptl_crystal_description Block
_exptl_crystal_F_000 2152
_exptl_crystal_size_max 0.35
_exptl_crystal_size_mid 0.30
_exptl_crystal_size_min 0.25
_refine_diff_density_max 0.672
_refine_diff_density_min -0.639
_refine_diff_density_rms 0.097
_refine_ls_extinction_method none
_refine_ls_goodness_of_fit_ref 1.025
_refine_ls_hydrogen_treatment constr
_refine_ls_matrix_type full
_refine_ls_number_parameters 586
_refine_ls_number_reflns 7128
_refine_ls_number_restraints 42
_refine_ls_restrained_S_all 1.031
_refine_ls_R_factor_all 0.1831
_refine_ls_R_factor_gt 0.0862
_refine_ls_shift/su_max 0.000
_refine_ls_shift/su_mean 0.000
_refine_ls_structure_factor_coef Fsqd
_refine_ls_weighting_details 'calc w=1/[\s^2^(Fo^2^)+(0.0819P)^2^+27.7234P] where P=(Fo^2^+2Fc^2^)/3'
_refine_ls_weighting_scheme calc
_refine_ls_wR_factor_gt 0.1897
_refine_ls_wR_factor_ref 0.2307
_reflns_number_gt 3501
_reflns_number_total 7128
_reflns_threshold_expression >2sigma(I)
_cod_data_source_file c3dt53088d.txt
_cod_data_source_block Cu4
_cod_original_cell_volume 5433.1(12)
_cod_original_sg_symbol_H-M P21/n
_cod_database_code 7029366

loop_
_symmetry_equiv_pos_as_xyz
'x, y, z'
'-x+1/2, y+1/2, -z+1/2'
'-x, -y, -z'
'x-1/2, -y-1/2, z-1/2'

loop_
_atom_site_label
_atom_site_type_symbol
_atom_site_fract_x
_atom_site_fract_y
_atom_site_fract_z
_atom_site_U_iso_or_equiv
_atom_site_adp_type
_atom_site_occupancy
_atom_site_symmetry_multiplicity
_atom_site_calc_flag
_atom_site_refinement_flags
_atom_site_disorder_assembly
_atom_site_disorder_group
Cu1 Cu 0.45937(6) 0.50082(9) 0.43294(6) 0.0384(4) Uani 1 1 d . . .
O1 O 0.4189(3) 0.5993(4) 0.3658(3) 0.0343(17) Uani 1 1 d . . .
N1 N 0.2669(4) 0.4922(7) 0.4687(5) 0.045(2) Uani 1 1 d . . .
C1 C 0.5947(5) 0.5975(7) 0.3394(6) 0.039(3) Uani 1 1 d . . .
Cu2 Cu 0.35294(6) 0.50593(9) 0.31201(6) 0.0319(4) Uani 1 1 d . . .
O2 O 0.3206(3) 0.4036(4) 0.2490(3) 0.0295(17) Uani 1 1 d . . .
C2 C 0.5680(5) 0.6603(7) 0.3864(5) 0.043(3) Uani 1 1 d . . .
H2A H 0.6052 0.7064 0.4101 0.052 Uiso 1 1 calc R . .
H2B H 0.5555 0.6134 0.4177 0.052 Uiso 1 1 calc R . .
O3 O 0.4462(3) 0.3277(4) 0.2668(3) 0.0387(18) Uani 1 1 d . . .
H3O H 0.4049 0.3473 0.2588 0.046 Uiso 1 1 calc R . .
N3 N 0.4148(5) 0.6265(7) 0.1379(5) 0.058(3) Uani 1 1 d DU . .
C3 C 0.5054(5) 0.7247(7) 0.3542(5) 0.039(3) Uani 1 1 d . . .
O4 O 0.5359(3) 0.4470(5) 0.3622(4) 0.044(2) Uani 1 1 d . . .
H4O H 0.5154 0.3960 0.3419 0.053 Uiso 1 1 calc R . .
C4 C 0.5172(5) 0.8204(7) 0.3283(5) 0.040(3) Uani 1 1 d . . .
H4 H 0.5637 0.8423 0.3341 0.048 Uiso 1 1 calc R . .
O5 O 0.3092(3) 0.6209(4) 0.2557(3) 0.0295(17) Uani 1 1 d . . .
C5 C 0.4655(5) 0.8837(7) 0.2951(5) 0.033(3) Uani 1 1 d . . .
O6 O 0.4005(3) 0.4104(4) 0.3747(3) 0.0329(17) Uani 1 1 d . . .
C6 C 0.3991(5) 0.8480(7) 0.2851(5) 0.035(3) Uani 1 1 d . . .
H6 H 0.3622 0.8888 0.2608 0.042 Uiso 1 1 calc R . .
O7 O 0.5000(4) 0.5932(4) 0.5003(4) 0.0424(17) Uani 1 1 d . . .
C7 C 0.3840(5) 0.7542(7) 0.3091(5) 0.034(3) Uani 1 1 d . . .
O8 O 0.2628(3) 0.5221(5) 0.3641(4) 0.0438(19) Uani 1 1 d . . .
C8 C 0.3114(5) 0.7135(7) 0.2927(5) 0.040(3) Uani 1 1 d . . .
H8A H 0.2971 0.6985 0.3323 0.047 Uiso 1 1 calc R . .
H8B H 0.2794 0.7655 0.2677 0.047 Uiso 1 1 calc R . .
O9 O 0.3337(6) 0.7479(8) 0.0906(6) 0.122(4) Uani 1 1 d DU . .
C9 C 0.2402(5) 0.5886(7) 0.2191(5) 0.034(3) Uani 1 1 d . . .
H9A H 0.2140 0.6495 0.1982 0.040 Uiso 1 1 calc R . .
H9B H 0.2149 0.5585 0.2485 0.040 Uiso 1 1 calc R . .
C10 C 0.2446(5) 0.5121(8) 0.1702(5) 0.034(3) Uani 1 1 d . . .
C11 C 0.2094(5) 0.5265(7) 0.1080(5) 0.032(3) Uani 1 1 d . . .
H11 H 0.1836 0.5883 0.0970 0.038 Uiso 1 1 calc R . .
C12 C 0.2090(5) 0.4546(7) 0.0592(6) 0.039(3) Uani 1 1 d . . .
C13 C 0.2506(5) 0.3693(8) 0.0774(6) 0.045(3) Uani 1 1 d . . .
H13 H 0.2523 0.3189 0.0459 0.055 Uiso 1 1 calc R . .
C14 C 0.2905(5) 0.3536(7) 0.1404(6) 0.038(3) Uani 1 1 d . . .
C15 C 0.3362(5) 0.2569(7) 0.1569(5) 0.036(3) Uani 1 1 d . . .
H15A H 0.3165 0.2020 0.1258 0.043 Uiso 1 1 calc R . .
H15B H 0.3344 0.2322 0.1998 0.043 Uiso 1 1 calc R . .
C16 C 0.4129(6) 0.2729(7) 0.1570(6) 0.039(3) Uani 1 1 d . . .
C17 C 0.4316(6) 0.2525(7) 0.1004(6) 0.050(3) Uani 1 1 d . A .
H17 H 0.3970 0.2365 0.0624 0.060 Uiso 1 1 calc R . .
C18 C 0.5009(7) 0.2556(9) 0.0994(6) 0.060(4) Uani 1 1 d D . .
C19 C 0.5485(7) 0.2769(8) 0.1560(7) 0.053(4) Uani 1 1 d . A .
H19 H 0.5960 0.2752 0.1563 0.064 Uiso 1 1 calc R . .
C20 C 0.5321(6) 0.3005(7) 0.2125(6) 0.042(3) Uani 1 1 d . . .
C21 C 0.5862(5) 0.3219(7) 0.2727(6) 0.045(3) Uani 1 1 d . A .
H21A H 0.6292 0.2856 0.2710 0.054 Uiso 1 1 calc R . .
H21B H 0.5708 0.2935 0.3092 0.054 Uiso 1 1 calc R . .
C22 C 0.6021(5) 0.4365(7) 0.2845(6) 0.041(3) Uani 1 1 d . . .
C23 C 0.6436(5) 0.4863(8) 0.2503(6) 0.058(3) Uani 1 1 d . A .
H23 H 0.6604 0.4488 0.2197 0.070 Uiso 1 1 calc R . .
C24 C 0.6610(6) 0.5929(8) 0.2611(6) 0.054(4) Uani 1 1 d . . .
C25 C 0.6368(5) 0.6425(7) 0.3072(6) 0.042(3) Uani 1 1 d . A .
H25 H 0.6504 0.7120 0.3170 0.050 Uiso 1 1 calc R . .
C26 C 0.5775(5) 0.4927(8) 0.3277(5) 0.039(3) Uani 1 1 d . A .
C27 C 0.4364(5) 0.6917(7) 0.3443(5) 0.032(3) Uani 1 1 d . . .
C28 C 0.2861(5) 0.4234(7) 0.1884(5) 0.026(2) Uani 1 1 d . . .
C29 C 0.4621(6) 0.3029(7) 0.2113(6) 0.041(3) Uani 1 1 d . A .
C30 C 0.4803(5) 0.9905(7) 0.2694(6) 0.0480(14) Uani 1 1 d . . .
C31 C 0.4372(5) 1.0018(8) 0.2001(5) 0.0480(14) Uani 1 1 d . . .
H31A H 0.4478 1.0679 0.1829 0.072 Uiso 1 1 calc R . .
H31B H 0.3880 0.9991 0.1989 0.072 Uiso 1 1 calc R . .
H31C H 0.4484 0.9454 0.1743 0.072 Uiso 1 1 calc R . .
C32 C 0.4595(5) 1.0716(7) 0.3110(6) 0.0480(14) Uani 1 1 d . . .
H32A H 0.4886 1.0655 0.3548 0.072 Uiso 1 1 calc R . .
H32B H 0.4110 1.0617 0.3109 0.072 Uiso 1 1 calc R . .
H32C H 0.4655 1.1402 0.2942 0.072 Uiso 1 1 calc R . .
C33 C 0.5550(5) 1.0039(7) 0.2702(5) 0.0480(14) Uani 1 1 d . . .
H33A H 0.5614 1.0707 0.2514 0.072 Uiso 1 1 calc R . .
H33B H 0.5690 0.9486 0.2453 0.072 Uiso 1 1 calc R . .
H33C H 0.5835 1.0010 0.3144 0.072 Uiso 1 1 calc R . .
C34 C 0.1673(6) 0.4748(8) -0.0078(6) 0.050(3) Uani 1 1 d . . .
C35 C 0.1975(7) 0.5674(9) -0.0359(7) 0.079(4) Uani 1 1 d . . .
H35A H 0.2059 0.6242 -0.0050 0.118 Uiso 1 1 calc R . .
H35B H 0.1646 0.5897 -0.0755 0.118 Uiso 1 1 calc R . .
H35C H 0.2411 0.5473 -0.0452 0.118 Uiso 1 1 calc R . .
C36 C 0.0925(6) 0.4993(10) -0.0078(7) 0.079(4) Uani 1 1 d . . .
H36A H 0.0732 0.4416 0.0112 0.119 Uiso 1 1 calc R . .
H36B H 0.0650 0.5102 -0.0518 0.119 Uiso 1 1 calc R . .
H36C H 0.0914 0.5619 0.0173 0.119 Uiso 1 1 calc R . .
C37 C 0.1657(6) 0.3796(9) -0.0522(6) 0.064(4) Uani 1 1 d . . .
H37A H 0.2129 0.3622 -0.0536 0.096 Uiso 1 1 calc R . .
H37B H 0.1380 0.3960 -0.0955 0.096 Uiso 1 1 calc R . .
H37C H 0.1451 0.3208 -0.0355 0.096 Uiso 1 1 calc R . .
C38 C 0.5288(13) 0.2389(18) 0.0412(10) 0.097(4) Uani 0.50 1 d PD A 1
C39 C 0.4853(14) 0.2971(19) -0.0178(13) 0.097(4) Uani 0.50 1 d PD A 1
H39A H 0.5053 0.2863 -0.0541 0.146 Uiso 0.50 1 calc PR A 1
H39B H 0.4853 0.3709 -0.0082 0.146 Uiso 0.50 1 calc PR A 1
H39C H 0.4377 0.2711 -0.0285 0.146 Uiso 0.50 1 calc PR A 1
C40 C 0.5245(15) 0.1220(15) 0.0293(14) 0.097(4) Uani 0.50 1 d PD A 1
H40A H 0.5389 0.1064 -0.0097 0.146 Uiso 0.50 1 calc PR A 1
H40B H 0.4768 0.0988 0.0242 0.146 Uiso 0.50 1 calc PR A 1
H40C H 0.5550 0.0864 0.0657 0.146 Uiso 0.50 1 calc PR A 1
C41 C 0.6061(11) 0.2727(19) 0.0508(14) 0.097(4) Uani 0.50 1 d PD A 1
H41A H 0.6195 0.2629 0.0107 0.146 Uiso 0.50 1 calc PR A 1
H41B H 0.6359 0.2308 0.0845 0.146 Uiso 0.50 1 calc PR A 1
H41C H 0.6111 0.3456 0.0631 0.146 Uiso 0.50 1 calc PR A 1
C42 C 0.7045(6) 0.6426(8) 0.2199(8) 0.060(4) Uani 1 1 d . A .
C43 C 0.7155(7) 0.7569(8) 0.2344(9) 0.095(6) Uani 1 1 d . . .
H43A H 0.7381 0.7883 0.2039 0.142 Uiso 1 1 calc R A .
H43B H 0.7447 0.7659 0.2779 0.142 Uiso 1 1 calc R . .
H43C H 0.6707 0.7903 0.2307 0.142 Uiso 1 1 calc R . .
C44 C 0.7738(6) 0.5904(10) 0.2311(8) 0.101(6) Uani 1 1 d . . .
H44A H 0.7672 0.5174 0.2197 0.151 Uiso 1 1 calc R A .
H44B H 0.7987 0.5968 0.2763 0.151 Uiso 1 1 calc R . .
H44C H 0.8008 0.6233 0.2046 0.151 Uiso 1 1 calc R . .
C45 C 0.6672(8) 0.6353(13) 0.1516(9) 0.106(6) Uani 1 1 d . . .
H45A H 0.6185 0.6535 0.1464 0.159 Uiso 1 1 calc R A .
H45B H 0.6703 0.5647 0.1366 0.159 Uiso 1 1 calc R . .
H45C H 0.6879 0.6829 0.1267 0.159 Uiso 1 1 calc R . .
C49 C 0.4797(6) 0.6968(7) 0.5083(6) 0.051(3) Uani 1 1 d . . .
H49A H 0.5148 0.7443 0.5007 0.076 Uiso 1 1 calc R . .
H49B H 0.4750 0.7061 0.5519 0.076 Uiso 1 1 calc R . .
H49C H 0.4353 0.7110 0.4776 0.076 Uiso 1 1 calc R . .
C50 C 0.3691(6) 0.3169(7) 0.3885(6) 0.052(3) Uani 1 1 d . . .
H50A H 0.3930 0.2578 0.3758 0.077 Uiso 1 1 calc R . .
H50B H 0.3203 0.3159 0.3647 0.077 Uiso 1 1 calc R . .
H50C H 0.3726 0.3132 0.4345 0.077 Uiso 1 1 calc R . .
C70 C 0.3794(8) 0.7148(11) 0.1331(7) 0.087(4) Uani 1 1 d DU . .
H70 H 0.3927 0.7586 0.1694 0.105 Uiso 1 1 calc R . .
C71 C 0.3877(7) 0.5530(10) 0.0842(7) 0.085(4) Uani 1 1 d DU . .
H71A H 0.3698 0.4913 0.1006 0.127 Uiso 1 1 calc R . .
H71B H 0.4250 0.5334 0.0649 0.127 Uiso 1 1 calc R . .
H71C H 0.3504 0.5860 0.0519 0.127 Uiso 1 1 calc R . .
C72 C 0.4612(6) 0.5842(10) 0.1912(6) 0.077(4) Uani 1 1 d DU . .
H72A H 0.4716 0.6350 0.2258 0.116 Uiso 1 1 calc R . .
H72B H 0.5039 0.5651 0.1799 0.116 Uiso 1 1 calc R . .
H72C H 0.4407 0.5227 0.2052 0.116 Uiso 1 1 calc R . .
C73 C 0.2456(5) 0.4741(8) 0.4049(6) 0.045(3) Uani 1 1 d . . .
H73 H 0.2142 0.4187 0.3913 0.054 Uiso 1 1 calc R . .
C74 C 0.2442(6) 0.4315(10) 0.5148(6) 0.065(4) Uani 1 1 d . . .
H74A H 0.2158 0.3740 0.4931 0.097 Uiso 1 1 calc R . .
H74B H 0.2167 0.4745 0.5362 0.097 Uiso 1 1 calc R . .
H74C H 0.2844 0.4045 0.5465 0.097 Uiso 1 1 calc R . .
C75 C 0.3149(6) 0.5752(9) 0.4918(6) 0.069(4) Uani 1 1 d . . .
H75A H 0.3192 0.6179 0.4556 0.103 Uiso 1 1 calc R . .
H75B H 0.3602 0.5466 0.5133 0.103 Uiso 1 1 calc R . .
H75C H 0.2978 0.6176 0.5219 0.103 Uiso 1 1 calc R . .
C40A C 0.4668(13) 0.1545(18) -0.0084(13) 0.097(4) Uani 0.50 1 d PD A 2
H40D H 0.4828 0.1413 -0.0468 0.146 Uiso 0.50 1 calc PR A 2
H40E H 0.4195 0.1814 -0.0207 0.146 Uiso 0.50 1 calc PR A 2
H40F H 0.4677 0.0901 0.0155 0.146 Uiso 0.50 1 calc PR A 2
C41A C 0.5915(11) 0.208(2) 0.0417(14) 0.097(4) Uani 0.50 1 d PD A 2
H41D H 0.5986 0.1897 -0.0001 0.146 Uiso 0.50 1 calc PR A 2
H41E H 0.6044 0.1488 0.0708 0.146 Uiso 0.50 1 calc PR A 2
H41F H 0.6203 0.2671 0.0592 0.146 Uiso 0.50 1 calc PR A 2
C38A C 0.5150(13) 0.2343(19) 0.0342(9) 0.097(4) Uani 0.50 1 d PD A 2
C39A C 0.5013(16) 0.3407(15) -0.0019(15) 0.097(4) Uani 0.50 1 d PD A 2
H39D H 0.5130 0.3350 -0.0431 0.146 Uiso 0.50 1 calc PR A 2
H39E H 0.5300 0.3941 0.0241 0.146 Uiso 0.50 1 calc PR A 2
H39F H 0.4524 0.3591 -0.0093 0.146 Uiso 0.50 1 calc PR A 2

loop_
_atom_site_aniso_label
_atom_site_aniso_U_11
_atom_site_aniso_U_22
_atom_site_aniso_U_33
_atom_site_aniso_U_23
_atom_site_aniso_U_13
_atom_site_aniso_U_12
Cu1 0.0456(8) 0.0180(6) 0.0462(9) 0.0058(7) 0.0018(6) -0.0054(6)
O1 0.041(4) 0.025(4) 0.035(5) 0.004(3) 0.005(4) -0.012(3)
N1 0.038(5) 0.041(5) 0.056(7) 0.014(6) 0.012(5) -0.003(5)
C1 0.021(6) 0.027(6) 0.070(9) 0.009(6) 0.011(6) 0.004(5)
Cu2 0.0379(7) 0.0173(6) 0.0399(8) 0.0052(7) 0.0091(6) -0.0017(6)
O2 0.031(4) 0.017(3) 0.043(5) 0.001(3) 0.014(4) -0.003(3)
C2 0.028(6) 0.024(6) 0.070(9) 0.016(6) 0.000(6) -0.013(5)
O3 0.039(4) 0.024(4) 0.054(5) 0.007(4) 0.016(4) 0.001(3)
N3 0.081(6) 0.043(5) 0.066(7) 0.012(5) 0.047(6) 0.024(5)
C3 0.041(7) 0.025(6) 0.048(8) 0.001(5) 0.007(6) 0.002(5)
O4 0.046(4) 0.017(3) 0.071(6) 0.009(4) 0.019(4) -0.004(3)
C4 0.028(6) 0.023(6) 0.065(9) 0.012(6) 0.006(6) -0.006(5)
O5 0.034(4) 0.017(3) 0.039(5) -0.005(3) 0.012(4) -0.002(3)
C5 0.042(7) 0.016(5) 0.045(8) -0.005(5) 0.016(6) -0.004(5)
O6 0.037(4) 0.014(3) 0.044(5) 0.009(3) 0.003(4) -0.008(3)
C6 0.035(6) 0.021(5) 0.051(8) 0.003(5) 0.018(6) 0.007(5)
O7 0.053(4) 0.027(4) 0.038(5) 0.004(4) -0.005(3) -0.002(4)
C7 0.034(6) 0.020(5) 0.045(7) 0.000(5) 0.004(5) -0.005(5)
O8 0.057(5) 0.023(4) 0.062(5) 0.007(4) 0.034(4) -0.001(3)
C8 0.047(7) 0.015(5) 0.063(8) -0.001(5) 0.026(6) 0.001(5)
O9 0.164(10) 0.107(8) 0.101(9) 0.039(7) 0.045(8) 0.088(7)
C9 0.028(6) 0.030(6) 0.043(8) 0.007(5) 0.009(6) -0.003(5)
C10 0.026(5) 0.036(6) 0.045(8) -0.003(6) 0.016(5) -0.002(5)
C11 0.039(6) 0.020(6) 0.036(7) -0.001(5) 0.008(6) 0.003(4)
C12 0.044(7) 0.017(5) 0.059(9) -0.001(6) 0.019(6) 0.004(5)
C13 0.050(7) 0.038(7) 0.055(9) -0.010(6) 0.026(7) 0.002(6)
C14 0.047(7) 0.024(6) 0.046(8) 0.008(6) 0.017(6) -0.001(5)
C15 0.049(7) 0.015(5) 0.048(8) 0.002(5) 0.019(6) 0.003(5)
C16 0.056(8) 0.019(5) 0.044(8) 0.009(5) 0.018(7) 0.010(5)
C17 0.072(9) 0.024(6) 0.059(9) 0.015(6) 0.026(7) 0.012(6)
C18 0.071(10) 0.050(8) 0.074(11) 0.011(7) 0.044(9) 0.010(7)
C19 0.057(8) 0.031(6) 0.085(11) 0.023(7) 0.042(9) 0.015(6)
C20 0.050(8) 0.008(5) 0.076(10) 0.003(6) 0.031(8) 0.003(5)
C21 0.030(6) 0.024(6) 0.085(10) 0.012(6) 0.022(7) 0.010(5)
C22 0.027(6) 0.016(5) 0.081(10) 0.017(6) 0.016(6) -0.001(5)
C23 0.029(6) 0.041(7) 0.109(11) 0.018(7) 0.025(7) 0.018(6)
C24 0.043(7) 0.029(6) 0.089(11) 0.028(7) 0.017(7) -0.005(5)
C25 0.029(6) 0.023(6) 0.071(9) 0.012(6) 0.007(6) 0.002(5)
C26 0.025(5) 0.031(6) 0.059(8) 0.024(7) 0.007(5) 0.002(5)
C27 0.033(6) 0.016(5) 0.043(7) 0.003(5) 0.004(5) -0.003(5)
C28 0.034(6) 0.017(5) 0.030(7) 0.006(5) 0.012(6) 0.004(4)
C29 0.059(8) 0.016(5) 0.054(9) 0.012(6) 0.025(8) 0.007(5)
C30 0.050(3) 0.023(3) 0.075(4) 0.013(3) 0.022(3) -0.003(3)
C31 0.050(3) 0.023(3) 0.075(4) 0.013(3) 0.022(3) -0.003(3)
C32 0.050(3) 0.023(3) 0.075(4) 0.013(3) 0.022(3) -0.003(3)
C33 0.050(3) 0.023(3) 0.075(4) 0.013(3) 0.022(3) -0.003(3)
C34 0.057(8) 0.042(7) 0.046(8) -0.003(6) 0.002(6) 0.011(6)
C35 0.116(12) 0.053(8) 0.064(11) 0.019(8) 0.017(9) 0.002(8)
C36 0.056(8) 0.091(10) 0.083(11) -0.032(9) 0.003(7) 0.017(8)
C37 0.080(9) 0.058(8) 0.050(9) -0.004(7) 0.008(7) 0.014(7)
C38 0.140(10) 0.083(8) 0.092(9) -0.003(7) 0.072(8) 0.027(7)
C39 0.140(10) 0.083(8) 0.092(9) -0.003(7) 0.072(8) 0.027(7)
C40 0.140(10) 0.083(8) 0.092(9) -0.003(7) 0.072(8) 0.027(7)
C41 0.140(10) 0.083(8) 0.092(9) -0.003(7) 0.072(8) 0.027(7)
C42 0.047(8) 0.045(7) 0.097(12) 0.007(8) 0.035(8) -0.008(6)
C43 0.056(8) 0.045(8) 0.201(18) 0.032(10) 0.066(10) -0.001(7)
C44 0.054(9) 0.055(8) 0.208(19) 0.037(10) 0.064(11) 0.012(7)
C45 0.081(11) 0.122(14) 0.123(17) 0.026(12) 0.041(12) -0.021(10)
C49 0.063(8) 0.021(6) 0.065(9) 0.010(6) 0.009(7) -0.003(5)
C50 0.052(7) 0.024(6) 0.073(9) 0.005(6) 0.005(7) 0.003(5)
C70 0.125(9) 0.083(8) 0.070(8) 0.026(7) 0.055(7) 0.035(7)
C71 0.091(10) 0.070(9) 0.102(11) 0.001(8) 0.041(9) -0.001(8)
C72 0.070(8) 0.083(9) 0.081(10) 0.033(8) 0.024(8) 0.026(7)
C73 0.043(7) 0.037(7) 0.056(9) -0.007(7) 0.016(7) -0.004(5)
C74 0.060(8) 0.080(9) 0.050(9) 0.015(7) 0.006(7) -0.014(7)
C75 0.061(8) 0.052(8) 0.089(11) -0.023(7) 0.010(8) -0.023(7)
C40A 0.140(10) 0.083(8) 0.092(9) -0.003(7) 0.072(8) 0.027(7)
C41A 0.140(10) 0.083(8) 0.092(9) -0.003(7) 0.072(8) 0.027(7)
C38A 0.140(10) 0.083(8) 0.092(9) -0.003(7) 0.072(8) 0.027(7)
C39A 0.140(10) 0.083(8) 0.092(9) -0.003(7) 0.072(8) 0.027(7)

loop_
_atom_type_symbol
_atom_type_description
_atom_type_scat_dispersion_real
_atom_type_scat_dispersion_imag
_atom_type_scat_source
C C 0.0033 0.0016 'International Tables Vol C Tables 4.2.6.8 and 6.1.1.4'
H H 0.0000 0.0000 'International Tables Vol C Tables 4.2.6.8 and 6.1.1.4'
N N 0.0061 0.0033 'International Tables Vol C Tables 4.2.6.8 and 6.1.1.4'
O O 0.0106 0.0060 'International Tables Vol C Tables 4.2.6.8 and 6.1.1.4'
Cu Cu 0.3201 1.2651 'International Tables Vol C Tables 4.2.6.8 and 6.1.1.4'

loop_
_geom_angle_atom_site_label_1
_geom_angle_atom_site_label_2
_geom_angle_atom_site_label_3
_geom_angle
_geom_angle_site_symmetry_1
_geom_angle_site_symmetry_3
O6 Cu1 O7 166.1(3) . .
O6 Cu1 O7 100.3(3) . 3_666
O7 Cu1 O7 78.9(3) . 3_666
O6 Cu1 O1 80.9(2) . .
O7 Cu1 O1 99.9(3) . .
O7 Cu1 O1 178.8(3) 3_666 .
O6 Cu1 Cu1 138.05(19) . 3_666
O7 Cu1 Cu1 39.50(19) . 3_666
O7 Cu1 Cu1 39.4(2) 3_666 3_666
O1 Cu1 Cu1 139.4(2) . 3_666
C27 O1 Cu2 122.6(6) . .
C27 O1 Cu1 137.4(6) . .
Cu2 O1 Cu1 97.2(3) . .
C73 N1 C74 122.7(10) . .
C73 N1 C75 119.1(9) . .
C74 N1 C75 118.2(11) . .
C25 C1 C26 118.6(10) . .
C25 C1 C2 119.4(9) . .
C26 C1 C2 122.1(9) . .
O2 Cu2 O6 94.2(3) . .
O2 Cu2 O1 157.2(3) . .
O6 Cu2 O1 80.9(3) . .
O2 Cu2 O5 94.0(3) . .
O6 Cu2 O5 171.8(3) . .
O1 Cu2 O5 91.3(3) . .
O2 Cu2 O8 104.2(2) . .
O6 Cu2 O8 91.2(3) . .
O1 Cu2 O8 98.2(3) . .
O5 Cu2 O8 87.5(2) . .
C28 O2 Cu2 124.4(5) . .
C1 C2 C3 112.6(9) . .
C70 N3 C72 129.0(12) . .
C70 N3 C71 114.0(11) . .
C72 N3 C71 115.0(10) . .
C27 C3 C4 117.8(9) . .
C27 C3 C2 124.3(8) . .
C4 C3 C2 117.7(9) . .
C5 C4 C3 123.8(9) . .
C8 O5 C9 115.5(7) . .
C8 O5 Cu2 109.9(6) . .
C9 O5 Cu2 108.8(5) . .
C4 C5 C6 116.8(8) . .
C4 C5 C30 122.4(9) . .
C6 C5 C30 120.8(9) . .
C50 O6 Cu1 128.1(6) . .
C50 O6 Cu2 122.4(6) . .
Cu1 O6 Cu2 100.5(3) . .
C5 C6 C7 122.2(9) . .
C49 O7 Cu1 127.4(7) . .
C49 O7 Cu1 126.3(7) . 3_666
Cu1 O7 Cu1 101.1(3) . 3_666
C27 C7 C6 120.8(9) . .
C27 C7 C8 118.3(8) . .
C6 C7 C8 120.7(9) . .
C73 O8 Cu2 134.6(7) . .
O5 C8 C7 108.4(7) . .
O5 C9 C10 111.0(7) . .
C11 C10 C28 120.3(9) . .
C11 C10 C9 120.4(9) . .
C28 C10 C9 119.3(10) . .
C10 C11 C12 123.5(9) . .
C13 C12 C11 115.5(11) . .
C13 C12 C34 124.1(10) . .
C11 C12 C34 120.3(9) . .
C12 C13 C14 122.9(10) . .
C28 C14 C13 119.8(9) . .
C28 C14 C15 120.2(10) . .
C13 C14 C15 119.9(10) . .
C14 C15 C16 114.9(7) . .
C29 C16 C17 120.5(11) . .
C29 C16 C15 121.9(10) . .
C17 C16 C15 117.6(11) . .
C18 C17 C16 120.0(12) . .
C19 C18 C17 117.2(10) . .
C19 C18 C38 116.8(15) . .
C17 C18 C38 126.0(16) . .
C19 C18 C38A 127.5(14) . .
C17 C18 C38A 115.3(15) . .
C38 C18 C38A 10.7(16) . .
C18 C19 C20 124.6(11) . .
C19 C20 C29 117.1(12) . .
C19 C20 C21 122.1(11) . .
C29 C20 C21 120.8(11) . .
C20 C21 C22 113.6(9) . .
C26 C22 C23 118.6(9) . .
C26 C22 C21 122.3(9) . .
C23 C22 C21 119.1(10) . .
C22 C23 C24 120.7(11) . .
C25 C24 C23 117.1(10) . .
C25 C24 C42 125.5(10) . .
C23 C24 C42 117.4(11) . .
C1 C25 C24 123.5(10) . .
C22 C26 O4 120.6(9) . .
C22 C26 C1 121.4(9) . .
O4 C26 C1 118.0(10) . .
O1 C27 C7 118.4(8) . .
O1 C27 C3 123.0(9) . .
C7 C27 C3 118.6(8) . .
O2 C28 C14 119.1(9) . .
O2 C28 C10 123.1(9) . .
C14 C28 C10 117.8(10) . .
O3 C29 C16 122.7(10) . .
O3 C29 C20 116.9(11) . .
C16 C29 C20 120.2(11) . .
C33 C30 C32 109.8(9) . .
C33 C30 C31 108.0(9) . .
C32 C30 C31 110.2(9) . .
C33 C30 C5 112.4(8) . .
C32 C30 C5 107.5(8) . .
C31 C30 C5 109.0(9) . .
C12 C34 C36 109.7(10) . .
C12 C34 C35 110.0(9) . .
C36 C34 C35 108.7(10) . .
C12 C34 C37 112.1(9) . .
C36 C34 C37 107.4(10) . .
C35 C34 C37 108.9(10) . .
C18 C38 C40 105.3(17) . .
C18 C38 C39 111.5(19) . .
C40 C38 C39 110.4(15) . .
C18 C38 C41 114.3(19) . .
C40 C38 C41 108.0(14) . .
C39 C38 C41 107.3(14) . .
C45 C42 C44 109.9(13) . .
C45 C42 C43 106.2(13) . .
C44 C42 C43 109.0(10) . .
C45 C42 C24 109.7(11) . .
C44 C42 C24 110.7(11) . .
C43 C42 C24 111.3(11) . .
O9 C70 N3 130.7(15) . .
O8 C73 N1 125.7(10) . .
C18 C38A C41A 110.9(18) . .
C18 C38A C40A 115.8(19) . .
C41A C38A C40A 111.3(14) . .
C18 C38A C39A 104.5(19) . .
C41A C38A C39A 106.9(15) . .
C40A C38A C39A 106.8(15) . .

loop_
_geom_bond_atom_site_label_1
_geom_bond_atom_site_label_2
_geom_bond_distance
_geom_bond_site_symmetry_2
Cu1 O6 1.895(6) .
Cu1 O7 1.902(7) .
Cu1 O7 1.906(7) 3_666
Cu1 O1 1.949(6) .
Cu1 Cu1 2.940(2) 3_666
O1 C27 1.364(10) .
O1 Cu2 1.943(6) .
N1 C73 1.357(13) .
N1 C74 1.433(13) .
N1 C75 1.444(13) .
C1 C25 1.358(13) .
C1 C26 1.409(13) .
C1 C2 1.503(14) .
Cu2 O2 1.894(6) .
Cu2 O6 1.902(6) .
Cu2 O5 1.982(6) .
Cu2 O8 2.370(7) .
O2 C28 1.341(11) .
C2 C3 1.519(13) .
O3 C29 1.358(12) .
N3 C70 1.337(12) .
N3 C72 1.394(12) .
N3 C71 1.494(13) .
C3 C27 1.407(13) .
C3 C4 1.407(13) .
O4 C26 1.387(11) .
C4 C5 1.371(13) .
O5 C8 1.438(11) .
O5 C9 1.465(11) .
C5 C6 1.372(12) .
C5 C30 1.550(13) .
O6 C50 1.432(11) .
C6 C7 1.388(12) .
O7 C49 1.427(11) .
O7 Cu1 1.906(7) 3_666
C7 C27 1.388(13) .
C7 C8 1.500(13) .
O8 C73 1.202(12) .
O9 C70 1.198(13) .
C9 C10 1.470(13) .
C10 C11 1.362(13) .
C10 C28 1.414(13) .
C11 C12 1.409(13) .
C12 C13 1.380(14) .
C12 C34 1.498(15) .
C13 C14 1.407(15) .
C14 C28 1.398(14) .
C14 C15 1.540(13) .
C15 C16 1.549(14) .
C16 C29 1.382(15) .
C16 C17 1.395(15) .
C17 C18 1.395(15) .
C18 C19 1.371(17) .
C18 C38 1.518(17) .
C18 C38A 1.534(17) .
C19 C20 1.380(15) .
C20 C29 1.394(14) .
C20 C21 1.490(15) .
C21 C22 1.528(13) .
C22 C26 1.375(14) .
C22 C23 1.405(14) .
C23 C24 1.430(14) .
C24 C25 1.375(15) .
C24 C42 1.540(15) .
C30 C33 1.502(13) .
C30 C32 1.511(14) .
C30 C31 1.532(15) .
C34 C36 1.532(15) .
C34 C35 1.538(15) .
C34 C37 1.561(15) .
C38 C40 1.537(18) .
C38 C39 1.546(18) .
C38 C41 1.570(18) .
C42 C45 1.477(19) .
C42 C44 1.507(15) .
C42 C43 1.521(15) .
C40A C38A 1.547(18) .
C41A C38A 1.539(17) .
C38A C39A 1.575(18) .
